data_7213799
loop_
_publ_author_name
'Zhang, Liying'
'Song, Tianyou'
'Xu, Jianing'
'Sun, Jiayin'
'Zeng, Shuangli'
'Wu, Yuncong'
'Fan, Yong'
'Wang, Li'

_publ_section_title
;
 Polymorphic Ln(iii) and BPTC-based porous metal--organic frameworks with
 visible, NIR photoluminescent and magnetic properties
;
_journal_issue 12
_journal_name_full CrystEngComm
_journal_page_first 2440
_journal_paper_doi 10.1039/c3ce42181c
_journal_volume 16
_journal_year 2014
_chemical_formula_moiety 'C48 H18 Eu3 O26'
_chemical_formula_sum 'C48 H18 Eu3 O26'
_chemical_formula_weight 1440.38
_chemical_melting_point ?
_chemical_name_systematic
; 
 ? 
;
_space_group_IT_number 2
_symmetry_cell_setting triclinic
_symmetry_space_group_name_Hall '-P 1'
_symmetry_space_group_name_H-M 'P -1'
_atom_sites_solution_hydrogens geom
_atom_sites_solution_primary direct
_atom_sites_solution_secondary difmap
_audit_creation_method SHELXL-97
_cell_angle_alpha 64.88(3)
_cell_angle_beta 68.25(3)
_cell_angle_gamma 88.14(3)
_cell_formula_units_Z 1
_cell_length_a 11.660(2)
_cell_length_b 12.245(2)
_cell_length_c 13.568(3)
_cell_measurement_reflns_used 4838
_cell_measurement_temperature 293(2)
_cell_measurement_theta_max 27.47
_cell_measurement_theta_min 3.00
_cell_volume 1611.1(8)
_computing_cell_refinement Process-auto
_computing_data_collection Process-auto
_computing_data_reduction Process-auto
_computing_molecular_graphics SHELXL-97
_computing_publication_material SHELXL-97
_computing_structure_refinement 'SHELXL-97 (Sheldrick, 1997)'
_computing_structure_solution 'SHELXS-97 (Sheldrick, 1990)'
_diffrn_ambient_temperature 293(2)
_diffrn_detector_area_resol_mean 10.0
_diffrn_measured_fraction_theta_full 0.985
_diffrn_measured_fraction_theta_max 0.985
_diffrn_measurement_device_type 'Rigaku RAXIS-RAPID'
_diffrn_measurement_method omega-scan
_diffrn_radiation_monochromator graphite
_diffrn_radiation_source 'fine-focus sealed tube'
_diffrn_radiation_type MoK\a
_diffrn_radiation_wavelength 0.71073
_diffrn_reflns_av_R_equivalents 0.0000
_diffrn_reflns_av_sigmaI/netI 0.0546
_diffrn_reflns_limit_h_max 15
_diffrn_reflns_limit_h_min -14
_diffrn_reflns_limit_k_max 15
_diffrn_reflns_limit_k_min -13
_diffrn_reflns_limit_l_max 17
_diffrn_reflns_limit_l_min 0
_diffrn_reflns_number 7269
_diffrn_reflns_theta_full 27.47
_diffrn_reflns_theta_max 27.47
_diffrn_reflns_theta_min 3.00
_diffrn_standards_decay_% 0
_diffrn_standards_interval_count 0
_diffrn_standards_interval_time 0
_diffrn_standards_number 0
_exptl_absorpt_coefficient_mu 2.952
_exptl_absorpt_correction_T_max 0.681
_exptl_absorpt_correction_T_min 0.594
_exptl_absorpt_correction_type empirical
_exptl_absorpt_process_details Process-auto
_exptl_crystal_colour coloress
_exptl_crystal_density_diffrn 1.485
_exptl_crystal_density_method 'not measured'
_exptl_crystal_description sheet
_exptl_crystal_F_000 681
_exptl_crystal_size_max 0.32
_exptl_crystal_size_mid 0.15
_exptl_crystal_size_min 0.13
_platon_squeeze_details
;
;
_refine_diff_density_max 2.037
_refine_diff_density_min -1.635
_refine_diff_density_rms 0.183
_refine_ls_extinction_method none
_refine_ls_goodness_of_fit_ref 1.076
_refine_ls_hydrogen_treatment mixed
_refine_ls_matrix_type full
_refine_ls_number_parameters 349
_refine_ls_number_reflns 7269
_refine_ls_number_restraints 0
_refine_ls_restrained_S_all 1.076
_refine_ls_R_factor_all 0.0407
_refine_ls_R_factor_gt 0.0325
_refine_ls_shift/su_max 0.005
_refine_ls_shift/su_mean 0.000
_refine_ls_structure_factor_coef Fsqd
_refine_ls_weighting_details 'calc w=1/[\s^2^(Fo^2^)+(0.0374P)^2^+6.8670P] where P=(Fo^2^+2Fc^2^)/3'
_refine_ls_weighting_scheme calc
_refine_ls_wR_factor_gt 0.0838
_refine_ls_wR_factor_ref 0.0995
_reflns_number_gt 6152
_reflns_number_total 7269
_reflns_threshold_expression >2sigma(I)
_cod_data_source_file c3ce42181c.txt
_cod_data_source_block 1
_cod_depositor_comments
;
The following automatic conversions were performed:

'_chemical_melting_point' value 'not measured ' was changed to '?' -
the value is undefined or not given.

'_symmetry_cell_setting' value
'Triclinic' changed to 'triclinic' according to
/usr/data/users/saulius/automatic-downloads/current/RSC/lib/dictionaries/cif_core.dic
dictionary named 'cif_core.dic' version 2.4.2 from 2011-04-26.

Automatic conversion script
Id: cif_fix_values 2281 2013-09-26 08:29:07Z andrius 
;
_cod_original_cell_volume 1611.1(5)
_cod_original_sg_symbol_H-M 'P-1   '
_cod_database_code 7213799

loop_
_symmetry_equiv_pos_as_xyz
'x, y, z'
'-x, -y, -z'

loop_
_atom_site_label
_atom_site_type_symbol
_atom_site_fract_x
_atom_site_fract_y
_atom_site_fract_z
_atom_site_U_iso_or_equiv
_atom_site_adp_type
_atom_site_occupancy
_atom_site_symmetry_multiplicity
_atom_site_calc_flag
_atom_site_refinement_flags
Eu1 Eu 0.0000 0.0000 0.0000 0.00916(8) Uani 1 2 d S
Eu2 Eu 0.07117(2) 0.17060(2) 0.17231(2) 0.01055(8) Uani 1 1 d .
O1 O 0.2100(3) 0.1936(3) -0.0201(3) 0.0209(8) Uani 1 1 d .
O3 O 0.0281(3) -0.0299(3) 0.1863(3) 0.0169(7) Uani 1 1 d .
O5 O 0.9343(3) 0.1573(3) 0.0559(3) 0.0134(7) Uani 1 1 d .
O6 O -0.0593(4) -0.1287(3) 0.6286(3) 0.0213(8) Uani 1 1 d .
O9 O 0.7660(3) -0.0555(3) -0.2083(3) 0.0159(7) Uani 1 1 d .
O11 O 0.0013(4) -0.3004(3) 0.7234(3) 0.0243(8) Uani 1 1 d .
O12 O 0.9767(3) 0.3313(3) 0.0549(3) 0.0191(8) Uani 1 1 d .
O13 O 0.7628(3) 0.6764(3) -0.0976(3) 0.0210(8) Uani 1 1 d .
O17 O -0.0410(4) -0.1889(3) 0.1804(3) 0.0244(8) Uani 1 1 d .
O18 O 0.2148(3) 0.0465(3) -0.0751(4) 0.0252(9) Uani 1 1 d .
O20 O 0.6434(4) 0.6723(4) -0.1914(4) 0.0271(9) Uani 1 1 d .
O21 O -0.1443(4) 0.0960(5) 0.3046(4) 0.0387(12) Uani 1 1 d .
C2 C -0.0068(4) -0.1440(4) 0.2337(4) 0.0120(9) Uani 1 1 d .
C3 C -0.0062(4) -0.2264(4) 0.3518(4) 0.0145(9) Uani 1 1 d .
C4 C 0.7108(5) 0.6230(5) -0.1345(5) 0.0185(10) Uani 1 1 d .
C7 C 0.2677(4) 0.1264(5) -0.0644(4) 0.0146(10) Uani 1 1 d .
C8 C 0.4081(4) 0.1387(4) -0.1067(4) 0.0119(9) Uani 1 1 d .
C9 C 0.4671(4) 0.0517(4) -0.1420(4) 0.0134(9) Uani 1 1 d .
H9 H 0.4215 -0.0041 -0.1484 0.016 Uiso 1 1 calc R
C10 C 0.5917(4) 0.0495(4) -0.1668(4) 0.0128(9) Uani 1 1 d .
C11 C 0.6600(4) 0.1331(4) -0.1582(4) 0.0126(9) Uani 1 1 d .
H11 H 0.7452 0.1320 -0.1777 0.015 Uiso 1 1 calc R
C12 C 0.6039(4) 0.2193(4) -0.1209(4) 0.0111(9) Uani 1 1 d .
C13 C 0.4754(4) 0.2212(4) -0.0967(4) 0.0109(9) Uani 1 1 d .
H13 H 0.4357 0.2788 -0.0738 0.013 Uiso 1 1 calc R
C14 C -0.0234(5) -0.2293(5) 0.6364(4) 0.0170(10) Uani 1 1 d .
C15 C 0.9211(4) 0.2686(4) 0.0292(4) 0.0124(9) Uani 1 1 d .
C17 C 0.6533(5) -0.0519(4) -0.1913(4) 0.0150(10) Uani 1 1 d .
C18 C -0.0098(5) -0.1844(5) 0.4330(4) 0.0153(10) Uani 1 1 d .
H18 H -0.0107 -0.1023 0.4150 0.018 Uiso 1 1 calc R
O30 O 0.5813(3) -0.1304(3) -0.1911(4) 0.0215(8) Uani 1 1 d .
C21 C -0.0039(5) -0.3498(5) 0.3798(4) 0.0176(10) Uani 1 1 d .
H21 H -0.0032 -0.3760 0.3245 0.021 Uiso 1 1 calc R
C22 C -0.0027(5) -0.4348(5) 0.4865(5) 0.0183(10) Uani 1 1 d .
C24 C -0.0083(5) -0.3912(5) 0.5679(5) 0.0212(11) Uani 1 1 d .
H24 H -0.0095 -0.4457 0.6414 0.025 Uiso 1 1 calc R
C25 C -0.0120(5) -0.2692(5) 0.5424(4) 0.0187(10) Uani 1 1 d .
C26 C 0.8162(5) 0.4438(5) -0.0599(5) 0.0163(10) Uani 1 1 d .
H26 H 0.8634 0.4924 -0.0472 0.020 Uiso 1 1 calc R
C27 C 0.8331(5) 0.3231(5) -0.0302(4) 0.0162(10) Uani 1 1 d .
C28 C 0.7635(4) 0.2511(5) -0.0512(4) 0.0152(10) Uani 1 1 d .
H28 H 0.7746 0.1700 -0.0315 0.018 Uiso 1 1 calc R
C29 C 0.6770(4) 0.2996(4) -0.1016(4) 0.0116(9) Uani 1 1 d .
C30 C 0.6590(5) 0.4215(5) -0.1288(5) 0.0175(10) Uani 1 1 d .
H30 H 0.6003 0.4541 -0.1602 0.021 Uiso 1 1 calc R
C31 C 0.7294(5) 0.4932(4) -0.1084(5) 0.0181(10) Uani 1 1 d .

loop_
_atom_site_aniso_label
_atom_site_aniso_U_11
_atom_site_aniso_U_22
_atom_site_aniso_U_33
_atom_site_aniso_U_23
_atom_site_aniso_U_13
_atom_site_aniso_U_12
Eu1 0.01167(16) 0.00744(16) 0.00935(16) -0.00409(13) -0.00479(12) 0.00202(12)
Eu2 0.01555(13) 0.00841(13) 0.01272(13) -0.00743(10) -0.00765(9) 0.00323(9)
O1 0.0240(19) 0.021(2) 0.0150(18) -0.0080(16) -0.0053(15) 0.0055(16)
O3 0.0295(19) 0.0094(17) 0.0183(18) -0.0043(15) -0.0183(15) 0.0034(15)
O5 0.0166(16) 0.0101(17) 0.0174(17) -0.0087(14) -0.0080(14) 0.0045(13)
O6 0.042(2) 0.0103(18) 0.0160(18) -0.0079(15) -0.0141(16) 0.0048(16)
O9 0.0147(16) 0.0186(18) 0.0243(19) -0.0122(16) -0.0156(14) 0.0105(14)
O11 0.046(2) 0.019(2) 0.019(2) -0.0131(17) -0.0190(18) 0.0111(18)
O12 0.0250(19) 0.0147(18) 0.030(2) -0.0127(17) -0.0202(16) 0.0062(15)
O13 0.029(2) 0.0109(18) 0.035(2) -0.0128(17) -0.0216(17) 0.0056(15)
O17 0.046(2) 0.0140(19) 0.0189(19) -0.0045(16) -0.0208(18) -0.0021(17)
O18 0.0177(18) 0.0155(19) 0.047(3) -0.0176(19) -0.0138(17) 0.0012(15)
O20 0.036(2) 0.019(2) 0.050(3) -0.020(2) -0.037(2) 0.0166(18)
O21 0.0175(19) 0.073(4) 0.028(2) -0.032(2) 0.0004(17) -0.010(2)
C2 0.015(2) 0.008(2) 0.013(2) -0.0044(19) -0.0056(18) -0.0002(18)
C3 0.019(2) 0.013(2) 0.014(2) -0.006(2) -0.0080(19) 0.0027(19)
C4 0.026(3) 0.011(2) 0.027(3) -0.013(2) -0.014(2) 0.005(2)
C7 0.009(2) 0.016(2) 0.018(2) -0.005(2) -0.0080(18) 0.0028(19)
C8 0.007(2) 0.016(2) 0.014(2) -0.007(2) -0.0055(17) 0.0036(18)
C9 0.020(2) 0.008(2) 0.016(2) -0.007(2) -0.0082(19) 0.0015(19)
C10 0.019(2) 0.009(2) 0.012(2) -0.0044(19) -0.0084(18) -0.0001(19)
C11 0.013(2) 0.010(2) 0.017(2) -0.008(2) -0.0068(18) 0.0037(18)
C12 0.011(2) 0.011(2) 0.015(2) -0.0059(19) -0.0095(18) 0.0053(18)
C13 0.011(2) 0.010(2) 0.014(2) -0.0078(19) -0.0043(17) 0.0037(17)
C14 0.029(3) 0.013(2) 0.017(3) -0.008(2) -0.016(2) 0.003(2)
C15 0.015(2) 0.011(2) 0.015(2) -0.008(2) -0.0070(18) 0.0049(18)
C17 0.026(3) 0.008(2) 0.011(2) -0.0056(19) -0.0071(19) 0.004(2)
C18 0.024(2) 0.013(2) 0.014(2) -0.007(2) -0.0106(19) 0.005(2)
O30 0.0266(19) 0.0152(19) 0.034(2) -0.0150(17) -0.0197(17) 0.0064(15)
C21 0.027(3) 0.015(3) 0.015(2) -0.009(2) -0.009(2) 0.001(2)
C22 0.028(3) 0.012(3) 0.016(2) -0.007(2) -0.009(2) 0.002(2)
C24 0.034(3) 0.019(3) 0.017(3) -0.010(2) -0.015(2) 0.008(2)
C25 0.029(3) 0.016(3) 0.014(2) -0.007(2) -0.011(2) 0.002(2)
C26 0.021(2) 0.012(2) 0.026(3) -0.010(2) -0.017(2) 0.004(2)
C27 0.017(2) 0.013(2) 0.020(3) -0.007(2) -0.010(2) 0.0010(19)
C28 0.019(2) 0.012(2) 0.017(2) -0.009(2) -0.0078(19) 0.0045(19)
C29 0.009(2) 0.014(2) 0.017(2) -0.008(2) -0.0107(18) 0.0058(18)
C30 0.022(2) 0.011(2) 0.026(3) -0.011(2) -0.013(2) 0.006(2)
C31 0.020(2) 0.009(2) 0.034(3) -0.014(2) -0.014(2) 0.006(2)

loop_
_atom_type_symbol
_atom_type_description
_atom_type_scat_dispersion_real
_atom_type_scat_dispersion_imag
_atom_type_scat_source
C C 0.0033 0.0016 'International Tables Vol C Tables 4.2.6.8 and 6.1.1.4'
H H 0.0000 0.0000 'International Tables Vol C Tables 4.2.6.8 and 6.1.1.4'
Eu Eu -0.1578 3.6682 'International Tables Vol C Tables 4.2.6.8 and 6.1.1.4'
N N 0.0061 0.0033 'International Tables Vol C Tables 4.2.6.8 and 6.1.1.4'
O O 0.0106 0.0060 'International Tables Vol C Tables 4.2.6.8 and 6.1.1.4'

loop_
_geom_angle_atom_site_label_1
_geom_angle_atom_site_label_2
_geom_angle_atom_site_label_3
_geom_angle
_geom_angle_site_symmetry_1
_geom_angle_site_symmetry_3
O18 Eu1 O18 180.00(7) 2 .
O18 Eu1 O5 78.28(12) 2 1_455
O18 Eu1 O5 101.72(12) . 1_455
O18 Eu1 O5 101.72(12) 2 2_655
O18 Eu1 O5 78.28(12) . 2_655
O5 Eu1 O5 180.0(3) 1_455 2_655
O18 Eu1 O17 101.85(15) 2 2
O18 Eu1 O17 78.15(15) . 2
O5 Eu1 O17 72.06(12) 1_455 2
O5 Eu1 O17 107.94(12) 2_655 2
O18 Eu1 O17 78.15(15) 2 .
O18 Eu1 O17 101.85(15) . .
O5 Eu1 O17 107.94(12) 1_455 .
O5 Eu1 O17 72.06(12) 2_655 .
O17 Eu1 O17 180.00(18) 2 .
O18 Eu1 O3 99.85(14) 2 .
O18 Eu1 O3 80.15(14) . .
O5 Eu1 O3 67.34(11) 1_455 .
O5 Eu1 O3 112.66(11) 2_655 .
O17 Eu1 O3 128.30(11) 2 .
O17 Eu1 O3 51.70(11) . .
O18 Eu1 O3 80.15(14) 2 2
O18 Eu1 O3 99.85(14) . 2
O5 Eu1 O3 112.66(11) 1_455 2
O5 Eu1 O3 67.34(11) 2_655 2
O17 Eu1 O3 51.70(11) 2 2
O17 Eu1 O3 128.30(11) . 2
O3 Eu1 O3 180.00(4) . 2
O18 Eu1 C2 90.66(15) 2 2
O18 Eu1 C2 89.34(15) . 2
O5 Eu1 C2 91.77(12) 1_455 2
O5 Eu1 C2 88.23(12) 2_655 2
O17 Eu1 C2 25.49(12) 2 2
O17 Eu1 C2 154.51(12) . 2
O3 Eu1 C2 153.77(12) . 2
O3 Eu1 C2 26.23(12) 2 2
O18 Eu1 C7 19.59(13) 2 2
O18 Eu1 C7 160.41(13) . 2
O5 Eu1 C7 97.60(12) 1_455 2
O5 Eu1 C7 82.40(12) 2_655 2
O17 Eu1 C7 105.08(13) 2 2
O17 Eu1 C7 74.92(13) . 2
O3 Eu1 C7 110.67(12) . 2
O3 Eu1 C7 69.33(12) 2 2
C2 Eu1 C7 86.84(13) 2 2
O18 Eu1 Eu2 73.86(10) 2 2
O18 Eu1 Eu2 106.14(10) . 2
O5 Eu1 Eu2 140.21(8) 1_455 2
O5 Eu1 Eu2 39.79(8) 2_655 2
O17 Eu1 Eu2 86.42(8) 2 2
O17 Eu1 Eu2 93.58(8) . 2
O3 Eu1 Eu2 144.91(8) . 2
O3 Eu1 Eu2 35.09(8) 2 2
C2 Eu1 Eu2 61.15(9) 2 2
C7 Eu1 Eu2 55.50(9) 2 2
O13 Eu2 O9 77.65(12) 2_665 2_655
O13 Eu2 O21 144.17(14) 2_665 .
O9 Eu2 O21 121.35(16) 2_655 .
O13 Eu2 O1 71.88(14) 2_665 .
O9 Eu2 O1 75.76(12) 2_655 .
O21 Eu2 O1 138.71(13) . .
O13 Eu2 O3 140.95(12) 2_665 .
O9 Eu2 O3 71.13(11) 2_655 .
O21 Eu2 O3 74.09(15) . .
O1 Eu2 O3 78.09(13) . .
O13 Eu2 O12 86.20(12) 2_665 1_455
O9 Eu2 O12 156.15(13) 2_655 1_455
O21 Eu2 O12 81.77(16) . 1_455
O1 Eu2 O12 82.64(12) . 1_455
O3 Eu2 O12 114.36(11) . 1_455
O13 Eu2 O6 86.53(13) 2_665 2_556
O9 Eu2 O6 71.27(12) 2_655 2_556
O21 Eu2 O6 73.76(14) . 2_556
O1 Eu2 O6 143.74(13) . 2_556
O3 Eu2 O6 104.49(12) . 2_556
O12 Eu2 O6 125.63(12) 1_455 2_556
O13 Eu2 O11 72.67(13) 2_665 2_556
O9 Eu2 O11 116.82(12) 2_655 2_556
O21 Eu2 O11 71.57(15) . 2_556
O1 Eu2 O11 138.28(13) . 2_556
O3 Eu2 O11 143.05(13) . 2_556
O12 Eu2 O11 73.74(12) 1_455 2_556
O6 Eu2 O11 52.74(12) 2_556 2_556
O13 Eu2 O5 125.36(12) 2_665 1_455
O9 Eu2 O5 128.47(10) 2_655 1_455
O21 Eu2 O5 69.25(12) . 1_455
O1 Eu2 O5 71.36(11) . 1_455
O3 Eu2 O5 64.11(11) . 1_455
O12 Eu2 O5 50.27(10) 1_455 1_455
O6 Eu2 O5 142.98(12) 2_556 1_455
O11 Eu2 O5 114.20(11) 2_556 1_455
O13 Eu2 C14 77.16(14) 2_665 2_556
O9 Eu2 C14 93.47(13) 2_655 2_556
O21 Eu2 C14 71.95(14) . 2_556
O1 Eu2 C14 148.70(14) . 2_556
O3 Eu2 C14 126.70(14) . 2_556
O12 Eu2 C14 99.98(13) 1_455 2_556
O6 Eu2 C14 26.37(13) 2_556 2_556
O11 Eu2 C14 26.43(13) 2_556 2_556
O5 Eu2 C14 133.52(12) 1_455 2_556
O13 Eu2 C15 106.88(13) 2_665 1_455
O9 Eu2 C15 149.34(12) 2_655 1_455
O21 Eu2 C15 72.92(15) . 1_455
O1 Eu2 C15 77.05(13) . 1_455
O3 Eu2 C15 89.65(12) . 1_455
O12 Eu2 C15 24.72(12) 1_455 1_455
O6 Eu2 C15 138.34(12) 2_556 1_455
O11 Eu2 C15 93.00(12) 2_556 1_455
O5 Eu2 C15 25.61(11) 1_455 1_455
C14 Eu2 C15 117.18(13) 2_556 1_455
C7 O1 Eu2 137.2(3) . .
C2 O3 Eu2 158.7(3) . .
C2 O3 Eu1 91.6(3) . .
Eu2 O3 Eu1 108.08(13) . .
C15 O5 Eu1 150.8(3) . 1_655
C15 O5 Eu2 89.0(3) . 1_655
Eu1 O5 Eu2 105.84(12) 1_655 1_655
C14 O6 Eu2 93.0(3) . 2_556
C17 O9 Eu2 149.5(3) . 2_655
C14 O11 Eu2 92.5(3) . 2_556
C15 O12 Eu2 99.3(3) . 1_655
C4 O13 Eu2 139.1(4) . 2_665
C2 O17 Eu1 96.9(3) . .
C7 O18 Eu1 122.4(3) . .
O17 C2 O3 119.7(4) . .
O17 C2 C3 118.9(4) . .
O3 C2 C3 121.4(4) . .
C21 C3 C18 120.3(4) . .
C21 C3 C2 117.4(4) . .
C18 C3 C2 122.3(4) . .
O13 C4 O20 123.5(4) . .
O13 C4 C31 117.7(4) . .
O20 C4 C31 118.7(4) . .
O18 C7 O1 123.5(4) . .
O18 C7 C8 116.9(4) . .
O1 C7 C8 119.6(4) . .
C13 C8 C9 120.3(4) . .
C13 C8 C7 121.7(4) . .
C9 C8 C7 117.4(4) . .
C10 C9 C8 119.7(4) . .
C10 C9 H9 120.1 . .
C8 C9 H9 120.1 . .
C9 C10 C11 120.2(4) . .
C9 C10 C17 120.3(4) . .
C11 C10 C17 119.2(4) . .
C10 C11 C12 121.6(4) . .
C10 C11 H11 119.2 . .
C12 C11 H11 119.2 . .
C11 C12 C13 117.4(4) . .
C11 C12 C29 120.2(4) . .
C13 C12 C29 122.3(4) . .
C8 C13 C12 120.7(4) . .
C8 C13 H13 119.7 . .
C12 C13 H13 119.7 . .
O11 C14 O6 121.5(4) . .
O11 C14 C25 118.1(4) . .
O6 C14 C25 120.3(4) . .
O11 C14 Eu2 61.1(2) . 2_556
O6 C14 Eu2 60.6(2) . 2_556
C25 C14 Eu2 173.7(4) . 2_556
O12 C15 O5 121.2(4) . .
O12 C15 C27 119.9(4) . .
O5 C15 C27 118.9(4) . .
O12 C15 Eu2 56.0(2) . 1_655
O5 C15 Eu2 65.4(2) . 1_655
C27 C15 Eu2 171.9(3) . 1_655
O9 C17 O30 125.3(4) . .
O9 C17 C10 119.3(4) . .
O30 C17 C10 115.4(4) . .
C3 C18 C25 118.0(5) . .
C3 C18 H18 121.0 . .
C25 C18 H18 121.0 . .
C22 C21 C3 122.6(4) . .
C22 C21 H21 118.7 . .
C3 C21 H21 118.7 . .
C21 C22 C24 116.3(5) . .
C21 C22 C22 121.8(5) . 2_546
C24 C22 C22 121.9(6) . 2_546
C25 C24 C22 122.0(5) . .
C25 C24 H24 119.0 . .
C22 C24 H24 119.0 . .
C24 C25 C18 120.8(4) . .
C24 C25 C14 119.2(4) . .
C18 C25 C14 120.0(4) . .
C27 C26 C31 120.8(4) . .
C27 C26 H26 119.6 . .
C31 C26 H26 119.6 . .
C26 C27 C28 119.3(4) . .
C26 C27 C15 120.4(4) . .
C28 C27 C15 120.3(4) . .
C27 C28 C29 120.7(4) . .
C27 C28 H28 119.7 . .
C29 C28 H28 119.7 . .
C28 C29 C30 119.2(4) . .
C28 C29 C12 118.9(4) . .
C30 C29 C12 121.9(4) . .
C31 C30 C29 119.8(4) . .
C31 C30 H30 120.1 . .
C29 C30 H30 120.1 . .
C26 C31 C30 120.1(4) . .
C26 C31 C4 118.8(4) . .
C30 C31 C4 121.1(4) . .

loop_
_geom_bond_atom_site_label_1
_geom_bond_atom_site_label_2
_geom_bond_distance
_geom_bond_site_symmetry_2
Eu1 O18 2.311(4) 2
Eu1 O18 2.311(4) .
Eu1 O5 2.363(3) 1_455
Eu1 O5 2.363(3) 2_655
Eu1 O17 2.443(4) 2
Eu1 O17 2.443(4) .
Eu1 O3 2.539(3) .
Eu1 O3 2.539(3) 2
Eu1 C2 2.871(5) 2
Eu1 C7 3.170(5) 2
Eu1 Eu2 4.0267(9) 2
Eu2 O13 2.335(4) 2_665
Eu2 O9 2.399(3) 2_655
Eu2 O21 2.405(4) .
Eu2 O1 2.405(4) .
Eu2 O3 2.435(3) .
Eu2 O12 2.474(3) 1_455
Eu2 O6 2.476(3) 2_556
Eu2 O11 2.486(3) 2_556
Eu2 O5 2.679(3) 1_455
Eu2 C14 2.837(5) 2_556
Eu2 C15 2.945(5) 1_455
O1 C7 1.257(6) .
O3 C2 1.269(6) .
O5 C15 1.273(6) .
O5 Eu1 2.363(3) 1_655
O5 Eu2 2.679(3) 1_655
O6 C14 1.262(6) .
O6 Eu2 2.476(3) 2_556
O9 C17 1.250(6) .
O9 Eu2 2.399(3) 2_655
O11 C14 1.264(6) .
O11 Eu2 2.486(3) 2_556
O12 C15 1.248(6) .
O12 Eu2 2.474(3) 1_655
O13 C4 1.256(6) .
O13 Eu2 2.335(4) 2_665
O17 C2 1.244(6) .
O18 C7 1.259(6) .
O20 C4 1.265(6) .
C2 C3 1.491(6) .
C3 C21 1.395(7) .
C3 C18 1.387(6) .
C4 C31 1.502(6) .
C7 C8 1.509(6) .
C8 C13 1.379(6) .
C8 C9 1.407(6) .
C9 C10 1.367(7) .
C9 H9 0.9300 .
C10 C11 1.385(6) .
C10 C17 1.511(6) .
C11 C12 1.400(6) .
C11 H11 0.9300 .
C12 C13 1.412(6) .
C12 C29 1.484(6) .
C13 H13 0.9300 .
C14 C25 1.511(6) .
C14 Eu2 2.837(5) 2_556
C15 C27 1.503(6) .
C15 Eu2 2.945(5) 1_655
C17 O30 1.295(6) .
C18 C25 1.395(7) .
C18 H18 0.9300 .
C21 C22 1.384(7) .
C21 H21 0.9300 .
C22 C24 1.398(7) .
C22 C22 1.483(10) 2_546
C24 C25 1.387(7) .
C24 H24 0.9300 .
C26 C27 1.386(7) .
C26 C31 1.393(7) .
C26 H26 0.9300 .
C27 C28 1.397(7) .
C28 C29 1.401(6) .
C28 H28 0.9300 .
C29 C30 1.407(6) .
C30 C31 1.393(7) .
C30 H30 0.9300 .

loop_
_platon_squeeze_void_nr
_platon_squeeze_void_average_x
_platon_squeeze_void_average_y
_platon_squeeze_void_average_z
_platon_squeeze_void_volume
_platon_squeeze_void_count_electrons
1 0.500 0.548 0.500 641.0 16.5
